data_7213124
loop_
_publ_author_name
'Thu\'ery, Pierre'
'Nierlich, Martine'
'Baldwin, Bruce W.'
'Aoki, Yoshio'
'Hirose, Takuji'

_publ_section_title
;
 Conformation of cis,trans-1,3,5-trimethylcyclohexane-1,3,5-tricarboxylic
 acid derivatives: crystal structures and semiempirical molecular orbital
 calculations
;
_journal_issue 10
_journal_name_full 'Journal of the Chemical Society, Perkin Transactions 2'
_journal_page_first 2077
_journal_paper_doi 10.1039/a904475b
_journal_year 1999
_chemical_formula_sum 'C23 H32 O6'
_chemical_formula_weight 404.49
_space_group_IT_number 2
_symmetry_cell_setting triclinic
_symmetry_space_group_name_Hall '-P 1'
_symmetry_space_group_name_H-M 'P -1'
_atom_sites_solution_hydrogens geom
_atom_sites_solution_primary direct
_atom_sites_solution_secondary difmap
_audit_creation_method SHELXL
_cell_angle_alpha 84.929(3)
_cell_angle_beta 72.592(3)
_cell_angle_gamma 89.799(3)
_cell_formula_units_Z 8
_cell_length_a 12.6745(7)
_cell_length_b 18.0319(11)
_cell_length_c 19.9940(11)
_cell_measurement_reflns_used 32811
_cell_measurement_temperature 123(2)
_cell_measurement_theta_max 28.99
_cell_measurement_theta_min 2.63
_cell_volume 4341.9(4)
_computing_cell_refinement 'HKL package (Otwinowski & Minor, 1997)'
_computing_data_collection 'Kappa-CCD software (Nonius, 1997)'
_computing_data_reduction 'HKL package (Otwinowski & Minor, 1997)'
_computing_molecular_graphics 'SHELXTL (Sheldrick, 1997)'
_computing_publication_material 'SHELXTL (Sheldrick, 1997)'
_computing_structure_refinement 'SHELXL-93 (Sheldrick, 1993)'
_computing_structure_solution 'SHELXS-86 (Sheldrick, 1990)'
_diffrn_ambient_temperature 123(2)
_diffrn_measurement_device 'Nonius Kappa-CCD'
_diffrn_measurement_method 'area detector'
_diffrn_radiation_monochromator graphite
_diffrn_radiation_source 'fine-focus sealed tube'
_diffrn_radiation_type MoK\a
_diffrn_radiation_wavelength 0.71073
_diffrn_reflns_av_R_equivalents 0.082
_diffrn_reflns_av_sigmaI/netI 0.072
_diffrn_reflns_limit_h_max 15
_diffrn_reflns_limit_h_min 0
_diffrn_reflns_limit_k_max 21
_diffrn_reflns_limit_k_min -21
_diffrn_reflns_limit_l_max 26
_diffrn_reflns_limit_l_min -24
_diffrn_reflns_number 32811
_diffrn_reflns_theta_max 28.99
_diffrn_reflns_theta_min 2.63
_diffrn_standards_decay_% none
_exptl_absorpt_coefficient_mu 0.088
_exptl_absorpt_correction_type none
_exptl_crystal_colour Colourless
_exptl_crystal_density_diffrn 1.238
_exptl_crystal_density_meas ?
_exptl_crystal_description Platelet
_exptl_crystal_F_000 1744
_exptl_crystal_size_max 0.60
_exptl_crystal_size_mid 0.30
_exptl_crystal_size_min 0.15
_refine_diff_density_max 0.471
_refine_diff_density_min -0.487
_refine_diff_density_rms 0.079
_refine_ls_extinction_coef 0.0163(17)
_refine_ls_extinction_expression Fc^*^=kFc[1+0.001xFc^2^\l^3^/sin(2\q)]^-1/4^
_refine_ls_extinction_method SHELXL
_refine_ls_goodness_of_fit_all 1.091
_refine_ls_goodness_of_fit_obs 1.162
_refine_ls_hydrogen_treatment 'see text'
_refine_ls_matrix_type full
_refine_ls_number_parameters 1045
_refine_ls_number_reflns 16960
_refine_ls_number_restraints 13
_refine_ls_restrained_S_all 1.080
_refine_ls_restrained_S_obs 1.163
_refine_ls_R_factor_all 0.1559
_refine_ls_R_factor_obs 0.1134
_refine_ls_shift/esd_max -0.007
_refine_ls_shift/esd_mean 0.000
_refine_ls_structure_factor_coef Fsqd
_refine_ls_weighting_details 'w=1/[\s^2^(Fo^2^)+(0.0169P)^2^+33.9531P] where P=(Fo^2^+2Fc^2^)/3'
_refine_ls_weighting_scheme calc
_refine_ls_wR_factor_all 0.3113
_refine_ls_wR_factor_obs 0.2590
_reflns_number_observed 9735
_reflns_number_total 16960
_reflns_observed_criterion >2sigma(I)
_cod_data_source_file 904475bsup1.cif
_cod_data_source_block 1b
_cod_depositor_comments
;
The following automatic conversions were performed:

'_symmetry_cell_setting' value 'Triclinic' changed to 'triclinic'
according to /home/saulius/struct/CIF-dictionaries/cif_core.dic
dictionary named 'cif_core.dic' version 2.4.2 from 2011-04-26.

Automatic conversion script
Id: cif_fix_values 1891 2012-01-12 08:04:46Z andrius 

The following automatic conversions were performed:

'_exptl_crystal_density_meas' value 'not measured' was changed to '?'
- the value is perceived as not measured.

Automatic conversion script
Id: cif_fix_values 3008 2015-01-20 13:52:24Z robertas 

The following automatic conversions were performed:

'_refine_ls_weighting_scheme' value 'calc
w=1/[\s^2^(Fo^2^)+(0.0169P)^2^+33.9531P] where P=(Fo^2^+2Fc^2^)/3'
was changed to 'calc'. New tag '_refine_ls_weighting_details' was
created. The value of the new tag was set to
'w=1/[\s^2^(Fo^2^)+(0.0169P)^2^+33.9531P] where P=(Fo^2^+2Fc^2^)/3'.

Automatic conversion script
Id: cif_fix_values 3143 2015-03-26 13:38:13Z robertas 
;
_cod_original_cell_volume 4342(2)
_cod_original_sg_symbol_H-M P-1
_cod_database_code 7213124

loop_
_symmetry_equiv_pos_as_xyz
'x, y, z'
'-x, -y, -z'

loop_
_atom_site_aniso_label
_atom_site_aniso_U_11
_atom_site_aniso_U_22
_atom_site_aniso_U_33
_atom_site_aniso_U_23
_atom_site_aniso_U_13
_atom_site_aniso_U_12
O1D 0.046(3) 0.038(3) 0.031(3) -0.018(2) -0.007(2) 0.007(2)
O1A 0.049(3) 0.045(3) 0.034(3) -0.012(2) -0.010(2) 0.021(2)
O1B 0.061(3) 0.044(3) 0.030(3) -0.007(2) -0.005(2) 0.021(2)
O1C 0.074(4) 0.048(3) 0.031(3) -0.003(2) -0.012(3) -0.025(3)
C1D 0.036(4) 0.025(3) 0.029(3) -0.007(3) -0.010(3) 0.004(3)
C1A 0.033(4) 0.032(4) 0.026(3) -0.008(3) -0.007(3) 0.002(3)
C1C 0.038(4) 0.027(3) 0.031(4) -0.006(3) -0.010(3) 0.002(3)
C1B 0.030(3) 0.031(4) 0.026(3) -0.011(3) -0.006(3) 0.001(3)
O2C 0.036(3) 0.042(3) 0.051(3) -0.020(2) -0.017(2) 0.012(2)
O2A 0.041(3) 0.041(3) 0.027(3) -0.014(2) -0.008(2) 0.004(2)
O2B 0.032(3) 0.044(3) 0.043(3) -0.022(2) -0.007(2) 0.007(2)
O2D 0.044(3) 0.045(3) 0.028(2) -0.013(2) -0.007(2) -0.005(2)
C2A 0.030(3) 0.033(4) 0.025(3) -0.010(3) -0.007(3) 0.004(3)
C2D 0.031(4) 0.038(4) 0.033(4) -0.013(3) -0.007(3) 0.005(3)
C2C 0.034(4) 0.038(4) 0.035(4) -0.012(3) -0.016(3) 0.009(3)
C2B 0.034(4) 0.034(4) 0.025(3) -0.011(3) -0.004(3) 0.005(3)
O3A 0.032(3) 0.037(3) 0.028(2) -0.011(2) -0.005(2) 0.002(2)
O3D 0.049(3) 0.041(3) 0.027(3) -0.011(2) -0.006(2) -0.006(2)
O3B 0.039(3) 0.034(3) 0.028(2) -0.017(2) -0.009(2) 0.009(2)
O3C 0.044(3) 0.042(3) 0.031(3) -0.015(2) -0.011(2) 0.007(2)
C3B 0.035(4) 0.029(3) 0.024(3) -0.009(3) -0.005(3) 0.004(3)
C3C 0.042(4) 0.025(3) 0.028(3) -0.007(3) -0.009(3) 0.010(3)
C3A 0.030(3) 0.032(4) 0.023(3) -0.005(3) -0.007(3) 0.007(3)
C3D 0.036(4) 0.030(4) 0.029(3) -0.013(3) -0.011(3) -0.001(3)
O4B 0.045(3) 0.035(3) 0.032(3) -0.011(2) -0.008(2) 0.014(2)
O4D 0.041(3) 0.043(3) 0.030(3) -0.014(2) -0.011(2) 0.006(2)
O4A 0.041(3) 0.042(3) 0.025(2) -0.007(2) -0.008(2) 0.012(2)
O4C 0.051(3) 0.033(3) 0.032(3) -0.010(2) -0.007(2) -0.004(2)
C4D 0.036(4) 0.032(4) 0.025(3) -0.007(3) -0.008(3) 0.000(3)
C4C 0.039(4) 0.034(4) 0.031(4) -0.011(3) -0.007(3) 0.002(3)
C4A 0.032(4) 0.026(3) 0.030(4) -0.007(3) -0.003(3) 0.006(3)
C4B 0.037(4) 0.030(4) 0.028(3) -0.014(3) -0.011(3) 0.007(3)
O5B 0.038(3) 0.039(3) 0.036(3) -0.014(2) -0.012(2) 0.011(2)
O5C 0.040(3) 0.046(3) 0.035(3) -0.007(2) -0.015(2) -0.002(2)
O5A 0.033(3) 0.045(3) 0.037(3) 0.001(2) -0.001(2) 0.009(2)
O5D 0.054(3) 0.043(3) 0.054(3) -0.008(2) -0.028(3) -0.002(3)
C5A 0.029(3) 0.039(4) 0.026(3) -0.015(3) -0.010(3) 0.005(3)
C5D 0.031(4) 0.036(4) 0.029(3) -0.011(3) -0.009(3) 0.007(3)
C5C 0.029(4) 0.036(4) 0.034(4) -0.010(3) -0.007(3) 0.004(3)
C5B 0.035(4) 0.029(3) 0.030(3) -0.016(3) -0.013(3) 0.004(3)
O6B 0.041(3) 0.041(3) 0.030(3) -0.010(2) -0.004(2) 0.005(2)
O6A 0.039(3) 0.041(3) 0.025(2) -0.004(2) -0.002(2) 0.006(2)
O6C 0.054(3) 0.028(3) 0.029(2) -0.007(2) -0.011(2) 0.005(2)
O6D 0.049(3) 0.055(3) 0.024(2) -0.009(2) -0.011(2) 0.004(2)
C6B 0.033(4) 0.032(4) 0.037(4) -0.016(3) -0.007(3) 0.002(3)
C6D 0.033(4) 0.028(3) 0.026(3) -0.010(3) -0.006(3) 0.003(3)
C6C 0.038(4) 0.035(4) 0.037(4) -0.015(3) -0.015(3) 0.012(3)
C6A 0.032(3) 0.030(3) 0.020(3) -0.010(3) -0.003(3) 0.006(3)
C7C 0.040(4) 0.022(3) 0.033(4) -0.006(3) -0.008(3) 0.004(3)
C7A 0.035(4) 0.018(3) 0.032(4) -0.007(3) -0.005(3) 0.003(3)
C7B 0.038(4) 0.020(3) 0.032(4) -0.006(3) -0.016(3) -0.003(3)
C7D 0.040(4) 0.025(3) 0.031(4) -0.004(3) -0.008(3) 0.005(3)
C8A 0.033(4) 0.022(3) 0.026(3) -0.009(3) -0.008(3) 0.005(3)
C8D 0.038(4) 0.022(3) 0.030(4) -0.006(3) -0.008(3) 0.001(3)
C8C 0.043(4) 0.019(3) 0.031(4) -0.003(3) -0.011(3) 0.006(3)
C8B 0.034(4) 0.029(4) 0.029(4) -0.008(3) -0.009(3) 0.000(3)
C9C 0.034(4) 0.037(4) 0.030(4) -0.012(3) -0.004(3) 0.008(3)
C9B 0.036(4) 0.031(4) 0.031(4) -0.014(3) -0.006(3) -0.001(3)
C9D 0.037(4) 0.032(4) 0.025(4) -0.007(3) -0.007(3) 0.007(3)
C9A 0.029(4) 0.035(4) 0.028(4) -0.010(3) -0.006(3) 0.001(3)
C10A 0.043(4) 0.037(4) 0.030(4) -0.006(3) -0.006(3) -0.003(3)
C10B 0.038(4) 0.038(4) 0.034(4) -0.013(3) -0.009(3) 0.007(3)
C10D 0.045(4) 0.031(4) 0.030(4) -0.006(3) -0.014(3) 0.002(3)
C10C 0.049(4) 0.037(4) 0.042(4) -0.008(3) -0.019(4) 0.002(3)
C11A 0.038(4) 0.038(4) 0.033(4) 0.000(3) -0.007(3) 0.008(3)
C11B 0.045(4) 0.029(4) 0.032(4) -0.010(3) -0.003(3) -0.004(3)
C11D 0.039(4) 0.044(4) 0.035(4) -0.002(3) -0.007(3) -0.002(3)
C11C 0.063(5) 0.033(4) 0.036(4) -0.008(3) -0.016(4) 0.015(3)
C12B 0.038(4) 0.055(5) 0.034(4) -0.022(3) -0.014(3) 0.003(3)
C12A 0.040(4) 0.043(4) 0.033(4) -0.018(3) -0.010(3) 0.007(3)
C12D 0.039(4) 0.029(4) 0.041(4) -0.009(3) -0.004(3) 0.005(3)
C12C 0.033(4) 0.058(5) 0.049(5) -0.030(4) -0.008(4) 0.012(3)
C13A 0.037(4) 0.045(4) 0.028(4) -0.002(3) -0.002(3) -0.003(3)
C13B 0.036(4) 0.053(5) 0.028(4) -0.008(3) -0.004(3) -0.003(3)
C13C 0.054(5) 0.050(4) 0.025(4) -0.010(3) -0.011(3) 0.012(4)
C13D 0.050(5) 0.072(5) 0.026(4) -0.010(4) -0.015(4) 0.014(4)
C14A 0.035(4) 0.037(4) 0.026(3) 0.002(3) -0.001(3) 0.002(3)
C14B 0.034(4) 0.033(4) 0.025(3) -0.007(3) -0.001(3) 0.001(3)
C14D 0.037(4) 0.044(4) 0.026(3) -0.005(3) -0.009(3) 0.011(3)
C14C 0.045(4) 0.034(4) 0.024(3) -0.009(3) -0.013(3) 0.005(3)
C15C 0.048(4) 0.030(4) 0.037(4) -0.009(3) -0.013(4) 0.001(3)
C15B 0.042(4) 0.040(4) 0.035(4) -0.009(3) -0.013(3) 0.010(3)
C15A 0.036(4) 0.045(4) 0.033(4) -0.011(3) -0.008(3) 0.007(3)
C15D 0.036(4) 0.063(5) 0.035(4) -0.004(4) -0.009(3) -0.005(4)
C16D 0.057(5) 0.042(4) 0.030(4) -0.014(3) -0.013(4) 0.000(3)
C16B 0.044(4) 0.030(4) 0.035(4) -0.008(3) -0.011(3) 0.007(3)
C16C 0.042(4) 0.038(4) 0.036(4) -0.003(3) -0.007(3) -0.007(3)
C16A 0.041(4) 0.047(4) 0.040(4) -0.002(3) -0.013(4) 0.002(3)
C17B 0.033(4) 0.029(4) 0.030(4) -0.004(3) 0.000(3) -0.002(3)
C17D 0.043(4) 0.024(3) 0.032(4) 0.002(3) -0.004(3) 0.007(3)
C17A 0.050(4) 0.030(4) 0.029(4) 0.001(3) -0.011(3) -0.005(3)
C17C 0.043(4) 0.026(3) 0.029(4) -0.005(3) -0.015(3) 0.001(3)
C18A 0.044(4) 0.033(4) 0.039(4) -0.012(3) -0.012(4) 0.011(3)
C18B 0.043(4) 0.032(4) 0.032(4) -0.006(3) -0.014(3) 0.006(3)
C18C 0.058(5) 0.032(4) 0.029(4) -0.003(3) -0.013(4) -0.002(3)
C18D 0.036(4) 0.041(4) 0.034(4) -0.003(3) -0.004(3) 0.003(3)
C19B 0.042(4) 0.031(4) 0.032(4) -0.008(3) -0.005(3) 0.010(3)
C19C 0.050(4) 0.039(4) 0.032(4) -0.005(3) -0.007(3) -0.005(3)
C19D 0.049(5) 0.037(4) 0.040(4) -0.010(3) -0.017(4) -0.001(3)
C19A 0.046(4) 0.039(4) 0.029(4) -0.006(3) -0.012(3) 0.009(3)
C20B 0.048(4) 0.030(4) 0.028(4) -0.005(3) -0.008(3) -0.006(3)
C20C 0.050(4) 0.027(4) 0.028(4) -0.008(3) -0.007(3) 0.002(3)
C20A 0.056(5) 0.028(4) 0.037(4) -0.003(3) -0.008(4) -0.004(3)
C20D 0.059(5) 0.031(4) 0.029(4) -0.008(3) -0.006(3) 0.013(3)
C21B 0.056(5) 0.061(5) 0.035(4) -0.011(4) -0.012(4) -0.007(4)
C21C 0.060(5) 0.064(6) 0.049(5) -0.018(4) -0.015(4) 0.024(4)
C21D 0.101(8) 0.069(6) 0.057(6) -0.030(5) -0.003(6) -0.007(6)
C22B 0.062(5) 0.035(4) 0.027(4) -0.003(3) -0.001(4) -0.003(3)
C22C 0.059(5) 0.056(5) 0.025(4) -0.011(3) -0.011(4) 0.004(4)
C22D 0.089(8) 0.122(9) 0.054(6) -0.005(6) 0.002(5) 0.072(7)
C23C 0.098(7) 0.034(4) 0.039(4) -0.016(3) -0.001(5) 0.004(4)
C23B 0.076(6) 0.035(4) 0.042(4) -0.015(3) -0.006(4) -0.003(4)
C23D 0.077(6) 0.055(5) 0.031(4) -0.005(4) -0.005(4) 0.018(4)

loop_
_atom_site_label
_atom_site_type_symbol
_atom_site_fract_x
_atom_site_fract_y
_atom_site_fract_z
_atom_site_U_iso_or_equiv
_atom_site_thermal_displace_type
_atom_site_occupancy
_atom_site_calc_flag
_atom_site_refinement_flags
O1D O 0.3552(4) 0.9735(2) 0.5350(2) 0.0385(12) Uani 1 d .
H1D H 0.3383(4) 0.9438(2) 0.5093(2) 0.046 Uiso 1 d R
O1A O 0.2202(4) 0.4206(3) 0.1058(2) 0.0425(12) Uani 1 d .
H1A H 0.2856(4) 0.4043(3) 0.0690(2) 0.051 Uiso 1 d R
O1B O 0.6376(4) 0.6463(3) -0.0037(2) 0.0469(13) Uani 1 d .
O1C O 0.1319(5) 0.8761(3) 0.5087(3) 0.0519(15) Uani 1 d .
H1C H 0.1378(5) 0.8973(3) 0.5517(3) 0.062 Uiso 1 d R
C1D C 0.3012(5) 1.0229(3) 0.6481(3) 0.0296(15) Uani 1 d .
C1A C 0.0629(5) 0.4976(3) 0.1419(3) 0.0305(15) Uani 1 d .
C1C C 0.1647(6) 0.8696(3) 0.3846(3) 0.032(2) Uani 1 d .
C1B C 0.5357(5) 0.6441(3) 0.1199(3) 0.0292(15) Uani 1 d .
O2C O 0.3008(4) 0.9063(3) 0.4381(3) 0.0413(12) Uani 1 d .
O2A O 0.1306(4) 0.4530(2) 0.0270(2) 0.0361(11) Uani 1 d .
O2B O 0.7202(4) 0.6031(3) 0.0748(2) 0.0392(12) Uani 1 d .
H2B H 0.7818(4) 0.5824(3) 0.0397(2) 0.047 Uiso 1 d R
O2D O 0.1864(4) 0.9439(3) 0.6070(2) 0.0392(12) Uani 1 d .
C2A C 0.0011(5) 0.5567(3) 0.1095(3) 0.0291(14) Uani 1 d .
H2AA H -0.0700(5) 0.5636(3) 0.1437(3) 0.035 Uiso 1 calc R
H2AB H -0.0132(5) 0.5373(3) 0.0692(3) 0.035 Uiso 1 calc R
C2D C 0.3925(5) 1.0827(4) 0.6165(4) 0.034(2) Uani 1 d .
H2DA H 0.4479(5) 1.0630(4) 0.5777(4) 0.041 Uiso 1 calc R
H2DB H 0.4279(5) 1.0915(4) 0.6521(4) 0.041 Uiso 1 calc R
C2C C 0.1203(6) 0.9440(4) 0.3623(4) 0.034(2) Uani 1 d .
H2CA H 0.0657(6) 0.9608(4) 0.4031(4) 0.041 Uiso 1 calc R
H2CB H 0.0825(6) 0.9353(4) 0.3280(4) 0.041 Uiso 1 calc R
C2B C 0.4714(5) 0.5691(3) 0.1395(3) 0.032(2) Uani 1 d .
H2BA H 0.3998(5) 0.5773(3) 0.1726(3) 0.038 Uiso 1 calc R
H2BB H 0.4583(5) 0.5537(3) 0.0973(3) 0.038 Uiso 1 calc R
O3A O 0.2519(4) 0.6070(2) 0.0331(2) 0.0331(11) Uani 1 d .
O3D O 0.3951(4) 1.1458(3) 0.4664(2) 0.0397(12) Uani 1 d .
H3D H 0.3625(4) 1.1174(3) 0.4398(2) 0.048 Uiso 1 d R
O3B O 0.5907(4) 0.4642(2) 0.0556(2) 0.0333(11) Uani 1 d .
H3B H 0.6422(4) 0.4352(2) 0.0284(2) 0.040 Uiso 1 d R
O3C O 0.1570(4) 1.0511(3) 0.4451(2) 0.0383(12) Uani 1 d .
H3C H 0.1816(4) 1.0724(3) 0.4847(2) 0.046 Uiso 1 d R
C3B C 0.5247(5) 0.5046(3) 0.1713(3) 0.0300(15) Uani 1 d .
C3C C 0.2071(6) 1.0077(3) 0.3305(3) 0.032(2) Uani 1 d .
C3A C 0.0592(5) 0.6338(3) 0.0853(3) 0.0288(14) Uani 1 d .
C3D C 0.3560(5) 1.1581(3) 0.5895(3) 0.0309(15) Uani 1 d .
O4B O 0.6856(4) 0.4301(2) 0.1304(2) 0.0373(11) Uani 1 d .
O4D O 0.2210(4) 1.1236(3) 0.5337(2) 0.0370(11) Uani 1 d .
O4A O 0.1447(4) 0.6212(2) -0.0372(2) 0.0366(11) Uani 1 d .
H4A H 0.2171(4) 0.6045(2) -0.0601(2) 0.044 Uiso 1 d R
O4C O 0.3266(4) 1.0808(2) 0.3741(2) 0.0393(12) Uani 1 d .
C4D C 0.2588(5) 1.1895(4) 0.6472(3) 0.0312(15) Uani 1 d .
H4DA H 0.2856(5) 1.2334(4) 0.6624(3) 0.037 Uiso 1 calc R
H4DB H 0.2016(5) 1.2052(4) 0.6261(3) 0.037 Uiso 1 calc R
C4C C 0.3142(6) 0.9774(4) 0.2813(4) 0.035(2) Uani 1 d .
H4CA H 0.3401(6) 1.0120(4) 0.2395(4) 0.042 Uiso 1 calc R
H4CB H 0.3706(6) 0.9758(4) 0.3052(4) 0.042 Uiso 1 calc R
C4A C 0.0916(5) 0.6646(3) 0.1468(3) 0.0308(15) Uani 1 d .
H4AA H 0.1672(5) 0.6839(3) 0.1287(3) 0.037 Uiso 1 calc R
H4AB H 0.0446(5) 0.7061(3) 0.1625(3) 0.037 Uiso 1 calc R
C4B C 0.5824(5) 0.5311(3) 0.2243(3) 0.0306(15) Uani 1 d .
H4BA H 0.5652(5) 0.4955(3) 0.2655(3) 0.037 Uiso 1 calc R
H4BB H 0.6618(5) 0.5319(3) 0.2025(3) 0.037 Uiso 1 calc R
O5B O 0.3674(4) 0.6629(3) 0.2973(2) 0.0369(11) Uani 1 d .
O5C O 0.1698(4) 0.8454(3) 0.2092(2) 0.0393(12) Uani 1 d .
O5A O -0.1086(4) 0.6439(3) 0.2591(2) 0.0408(12) Uani 1 d .
O5D O 0.3443(4) 1.1774(3) 0.7631(3) 0.0475(13) Uani 1 d .
C5A C 0.0833(5) 0.6092(4) 0.2104(3) 0.0305(15) Uani 1 d .
C5D C 0.2063(5) 1.1352(4) 0.7123(3) 0.031(2) Uani 1 d .
C5C C 0.3016(5) 0.9003(4) 0.2587(3) 0.033(2) Uani 1 d .
C5B C 0.5468(5) 0.6094(3) 0.2478(3) 0.0295(15) Uani 1 d .
O6B O 0.4014(4) 0.5491(3) 0.3406(2) 0.0385(12) Uani 1 d .
O6A O -0.0428(4) 0.5477(3) 0.3122(2) 0.0365(11) Uani 1 d .
O6C O 0.2430(4) 0.9593(2) 0.1656(2) 0.0370(11) Uani 1 d .
O6D O 0.2316(4) 1.0810(3) 0.8176(2) 0.0422(12) Uani 1 d .
C6B C 0.5689(6) 0.6677(4) 0.1845(3) 0.034(2) Uani 1 d .
H6BA H 0.6472(6) 0.6808(4) 0.1689(3) 0.041 Uiso 1 calc R
H6BB H 0.5292(6) 0.7122(4) 0.1999(3) 0.041 Uiso 1 calc R
C6D C 0.1919(5) 1.0576(3) 0.6902(3) 0.0293(15) Uani 1 d .
H6DA H 0.1417(5) 1.0606(3) 0.6618(3) 0.035 Uiso 1 calc R
H6DB H 0.1578(5) 1.0246(3) 0.7322(3) 0.035 Uiso 1 calc R
C6C C 0.2605(6) 0.8433(4) 0.3235(4) 0.035(2) Uani 1 d .
H6CA H 0.3223(6) 0.8307(4) 0.3412(4) 0.042 Uiso 1 calc R
H6CB H 0.2364(6) 0.7982(4) 0.3087(4) 0.042 Uiso 1 calc R
C6A C 0.1261(5) 0.5336(3) 0.1873(3) 0.0278(14) Uani 1 d .
H6AA H 0.1209(5) 0.4999(3) 0.2288(3) 0.033 Uiso 1 calc R
H6AB H 0.2037(5) 0.5392(3) 0.1604(3) 0.033 Uiso 1 calc R
C7C C 0.2044(6) 0.8832(3) 0.4477(3) 0.032(2) Uani 1 d .
C7A C 0.1431(5) 0.4560(3) 0.0857(3) 0.0291(15) Uani 1 d .
C7B C 0.6378(6) 0.6321(3) 0.0592(3) 0.0287(15) Uani 1 d .
C7D C 0.2773(6) 0.9778(3) 0.5930(3) 0.032(2) Uani 1 d .
C8A C 0.1616(5) 0.6206(3) 0.0242(3) 0.0267(14) Uani 1 d .
C8D C 0.3187(6) 1.1425(3) 0.5264(3) 0.0300(15) Uani 1 d .
C8C C 0.2371(6) 1.0493(3) 0.3857(3) 0.031(2) Uani 1 d .
C8B C 0.6100(5) 0.4637(3) 0.1172(3) 0.0304(15) Uani 1 d .
C9C C 0.2283(6) 0.8974(4) 0.2109(3) 0.035(2) Uani 1 d .
C9B C 0.4282(6) 0.6109(4) 0.2958(3) 0.033(2) Uani 1 d .
C9D C 0.2705(6) 1.1347(4) 0.7652(3) 0.032(2) Uani 1 d .
C9A C -0.0340(5) 0.6036(4) 0.2613(3) 0.0307(15) Uani 1 d .
C10A C -0.0219(6) 0.4380(4) 0.1860(4) 0.038(2) Uani 1 d .
H10A H -0.0754(6) 0.4604(4) 0.2230(4) 0.056 Uiso 1 calc R
H10B H 0.0153(6) 0.3997(4) 0.2061(4) 0.056 Uiso 1 calc R
H10C H -0.0587(6) 0.4166(4) 0.1564(4) 0.056 Uiso 1 calc R
C10B C 0.4624(6) 0.7021(4) 0.0969(4) 0.037(2) Uani 1 d .
H10D H 0.3981(6) 0.7091(4) 0.1358(4) 0.055 Uiso 1 calc R
H10E H 0.4399(6) 0.6852(4) 0.0589(4) 0.055 Uiso 1 calc R
H10F H 0.5030(6) 0.7484(4) 0.0814(4) 0.055 Uiso 1 calc R
C10D C 0.3443(6) 0.9653(4) 0.6948(3) 0.035(2) Uani 1 d .
H10G H 0.3614(6) 0.9896(4) 0.7312(3) 0.052 Uiso 1 calc R
H10H H 0.4097(6) 0.9433(4) 0.6666(3) 0.052 Uiso 1 calc R
H10I H 0.2885(6) 0.9272(4) 0.7157(3) 0.052 Uiso 1 calc R
C10C C 0.0688(6) 0.8121(4) 0.4065(4) 0.041(2) Uani 1 d .
H10J H 0.0447(6) 0.8041(4) 0.3664(4) 0.062 Uiso 1 calc R
H10K H 0.0085(6) 0.8302(4) 0.4426(4) 0.062 Uiso 1 calc R
H10L H 0.0932(6) 0.7660(4) 0.4241(4) 0.062 Uiso 1 calc R
C11A C -0.0186(6) 0.6873(4) 0.0602(4) 0.037(2) Uani 1 d .
H11A H -0.0825(6) 0.6950(4) 0.0991(4) 0.056 Uiso 1 calc R
H11B H -0.0414(6) 0.6662(4) 0.0241(4) 0.056 Uiso 1 calc R
H11C H 0.0194(6) 0.7341(4) 0.0417(4) 0.056 Uiso 1 calc R
C11B C 0.4346(6) 0.4449(4) 0.2085(4) 0.037(2) Uani 1 d .
H11D H 0.3771(6) 0.4666(4) 0.2438(4) 0.055 Uiso 1 calc R
H11E H 0.4664(6) 0.4048(4) 0.2302(4) 0.055 Uiso 1 calc R
H11F H 0.4041(6) 0.4262(4) 0.1745(4) 0.055 Uiso 1 calc R
C11D C 0.4555(6) 1.2121(4) 0.5669(4) 0.040(2) Uani 1 d .
H11G H 0.4781(6) 1.2214(4) 0.6072(4) 0.060 Uiso 1 calc R
H11H H 0.4356(6) 1.2581(4) 0.5463(4) 0.060 Uiso 1 calc R
H11I H 0.5154(6) 1.1907(4) 0.5329(4) 0.060 Uiso 1 calc R
C11C C 0.1551(7) 1.0684(4) 0.2915(4) 0.043(2) Uani 1 d .
H11J H 0.1333(7) 1.0473(4) 0.2551(4) 0.065 Uiso 1 calc R
H11K H 0.2084(7) 1.1081(4) 0.2709(4) 0.065 Uiso 1 calc R
H11L H 0.0915(7) 1.0876(4) 0.3242(4) 0.065 Uiso 1 calc R
C12B C 0.6155(6) 0.6308(4) 0.2957(4) 0.040(2) Uani 1 d .
H12A H 0.6928(6) 0.6314(4) 0.2699(4) 0.061 Uiso 1 calc R
H12B H 0.6013(6) 0.5950(4) 0.3360(4) 0.061 Uiso 1 calc R
H12C H 0.5951(6) 0.6793(4) 0.3109(4) 0.061 Uiso 1 calc R
C12A C 0.1535(6) 0.6406(4) 0.2535(4) 0.038(2) Uani 1 d .
H12D H 0.1495(6) 0.6065(4) 0.2939(4) 0.057 Uiso 1 calc R
H12E H 0.1254(6) 0.6879(4) 0.2685(4) 0.057 Uiso 1 calc R
H12F H 0.2291(6) 0.6470(4) 0.2246(4) 0.057 Uiso 1 calc R
C12D C 0.0909(6) 1.1648(4) 0.7512(4) 0.038(2) Uani 1 d .
H12G H 0.0451(6) 1.1667(4) 0.7206(4) 0.057 Uiso 1 calc R
H12H H 0.0994(6) 1.2138(4) 0.7643(4) 0.057 Uiso 1 calc R
H12I H 0.0570(6) 1.1320(4) 0.7926(4) 0.057 Uiso 1 calc R
C12C C 0.4154(6) 0.8760(4) 0.2133(4) 0.046(2) Uani 1 d .
H12J H 0.4673(6) 0.8763(4) 0.2397(4) 0.069 Uiso 1 calc R
H12K H 0.4410(6) 0.9100(4) 0.1716(4) 0.069 Uiso 1 calc R
H12L H 0.4088(6) 0.8267(4) 0.2001(4) 0.069 Uiso 1 calc R
C13A C -0.1469(6) 0.5408(4) 0.3694(3) 0.039(2) Uani 1 d .
H13A H -0.1631(6) 0.4887(4) 0.3861(3) 0.046 Uiso 1 calc R
H13B H -0.2065(6) 0.5596(4) 0.3520(3) 0.046 Uiso 1 calc R
C13B C 0.2976(6) 0.5498(4) 0.3981(3) 0.040(2) Uani 1 d .
H13C H 0.2710(6) 0.4990(4) 0.4141(3) 0.048 Uiso 1 calc R
H13D H 0.2423(6) 0.5756(4) 0.3809(3) 0.048 Uiso 1 calc R
C13C C 0.1911(6) 0.9585(4) 0.1085(3) 0.043(2) Uani 1 d .
H13E H 0.1793(6) 1.0091(4) 0.0920(3) 0.051 Uiso 1 calc R
H13F H 0.1199(6) 0.9326(4) 0.1261(3) 0.051 Uiso 1 calc R
C13D C 0.2776(7) 1.0759(5) 0.8759(4) 0.048(2) Uani 1 d .
H13G H 0.3481(7) 1.1027(5) 0.8618(4) 0.058 Uiso 1 calc R
H13H H 0.2905(7) 1.0241(5) 0.8881(4) 0.058 Uiso 1 calc R
C14A C -0.1403(6) 0.5840(4) 0.4298(3) 0.034(2) Uani 1 d .
C14B C 0.3130(5) 0.5873(4) 0.4584(3) 0.032(2) Uani 1 d .
C14D C 0.2009(6) 1.1078(4) 0.9395(3) 0.035(2) Uani 1 d .
C14C C 0.2656(6) 0.9196(4) 0.0485(3) 0.033(2) Uani 1 d .
C15C C 0.3578(6) 0.9568(4) 0.0029(4) 0.038(2) Uani 1 d .
H15A H 0.3730(6) 1.0057(4) 0.0090(4) 0.045 Uiso 1 calc R
C15B C 0.2714(6) 0.6575(4) 0.4719(4) 0.038(2) Uani 1 d .
H15B H 0.2353(6) 0.6818(4) 0.4424(4) 0.046 Uiso 1 calc R
C15A C -0.0522(6) 0.5775(4) 0.4559(4) 0.038(2) Uani 1 d .
H15C H 0.0077(6) 0.5496(4) 0.4334(4) 0.045 Uiso 1 calc R
C15D C 0.2395(6) 1.1559(4) 0.9780(4) 0.045(2) Uani 1 d .
H15D H 0.3127(6) 1.1731(4) 0.9619(4) 0.054 Uiso 1 calc R
C16D C 0.1701(6) 1.1784(4) 1.0401(4) 0.042(2) Uani 1 d .
H16A H 0.1985(6) 1.2102(4) 1.0651(4) 0.051 Uiso 1 calc R
C16B C 0.2831(6) 0.6918(4) 0.5290(3) 0.036(2) Uani 1 d .
H16B H 0.2540(6) 0.7388(4) 0.5372(3) 0.043 Uiso 1 calc R
C16C C 0.4278(6) 0.9219(4) -0.0517(4) 0.040(2) Uani 1 d .
H16C H 0.4903(6) 0.9475(4) -0.0812(4) 0.048 Uiso 1 calc R
C16A C -0.0501(6) 0.6117(4) 0.5154(4) 0.043(2) Uani 1 d .
H16D H 0.0108(6) 0.6058(4) 0.5321(4) 0.051 Uiso 1 calc R
C17B C 0.3374(5) 0.6576(3) 0.5740(3) 0.032(2) Uani 1 d .
C17D C 0.0608(6) 1.1558(3) 1.0664(3) 0.035(2) Uani 1 d .
C17A C -0.1394(6) 0.6557(3) 0.5511(3) 0.037(2) Uani 1 d D
C17C C 0.4066(6) 0.8493(3) -0.0634(3) 0.032(2) Uani 1 d .
C18A C -0.2259(6) 0.6623(4) 0.5211(4) 0.038(2) Uani 1 d .
H18A H -0.2860(6) 0.6908(4) 0.5421(4) 0.046 Uiso 1 calc R
C18B C 0.3810(6) 0.5883(4) 0.5577(3) 0.035(2) Uani 1 d .
H18B H 0.4197(6) 0.5642(4) 0.5858(3) 0.042 Uiso 1 calc R
C18C C 0.3128(6) 0.8123(4) -0.0174(3) 0.040(2) Uani 1 d .
H18C H 0.2962(6) 0.7636(4) -0.0234(3) 0.048 Uiso 1 calc R
C18D C 0.0207(6) 1.1106(4) 1.0262(4) 0.039(2) Uani 1 d .
H18D H -0.0539(6) 1.0967(4) 1.0409(4) 0.046 Uiso 1 calc R
C19B C 0.3691(6) 0.5539(4) 0.5012(3) 0.036(2) Uani 1 d .
H19A H 0.3995(6) 0.5075(4) 0.4922(3) 0.043 Uiso 1 calc R
C19C C 0.2440(6) 0.8486(4) 0.0376(4) 0.041(2) Uani 1 d .
H19B H 0.1815(6) 0.8234(4) 0.0677(4) 0.050 Uiso 1 calc R
C19D C 0.0895(6) 1.0853(4) 0.9642(4) 0.041(2) Uani 1 d .
H19C H 0.0611(6) 1.0535(4) 0.9393(4) 0.049 Uiso 1 calc R
C19A C -0.2263(6) 0.6284(4) 0.4615(3) 0.038(2) Uani 1 d .
H19D H -0.2849(6) 0.6356(4) 0.4429(3) 0.045 Uiso 1 calc R
C20B C 0.3451(6) 0.6922(4) 0.6398(3) 0.036(2) Uani 1 d .
C20C C 0.4828(6) 0.8129(4) -0.1260(3) 0.036(2) Uani 1 d .
C20A C -0.1383(5) 0.6873(3) 0.6193(3) 0.041(2) Uani 1 d D
C20D C -0.0149(6) 1.1769(4) 1.1375(4) 0.041(2) Uani 1 d .
C21B C 0.4634(7) 0.6900(5) 0.6424(4) 0.051(2) Uani 1 d .
H21A H 0.4679(7) 0.7117(5) 0.6836(4) 0.076 Uiso 1 calc R
H21B H 0.5108(7) 0.7177(5) 0.6012(4) 0.076 Uiso 1 calc R
H21C H 0.4865(7) 0.6393(5) 0.6439(4) 0.076 Uiso 1 calc R
C21C C 0.6020(7) 0.8174(5) -0.1241(4) 0.057(2) Uani 1 d .
H21D H 0.6228(7) 0.8685(5) -0.1236(4) 0.086 Uiso 1 calc R
H21E H 0.6501(7) 0.7974(5) -0.1649(4) 0.086 Uiso 1 calc R
H21F H 0.6082(7) 0.7893(5) -0.0824(4) 0.086 Uiso 1 calc R
C21D C 0.0455(9) 1.2259(5) 1.1738(5) 0.079(3) Uani 1 d .
H21G H 0.1103(9) 1.2013(5) 1.1788(5) 0.118 Uiso 1 calc R
H21H H -0.0027(9) 1.2346(5) 1.2194(5) 0.118 Uiso 1 calc R
H21I H 0.0667(9) 1.2726(5) 1.1459(5) 0.118 Uiso 1 calc R
C21A C -0.1272(12) 0.6245(5) 0.6725(5) 0.051(3) Uiso 0.73(2) d PD
C22A C -0.1809(42) 0.6275(14) 0.6806(7) 0.076(13) Uiso 0.27(2) d PD
C23A C -0.2487(7) 0.7256(6) 0.6526(5) 0.047(3) Uiso 0.73(2) d PD
C24A C -0.1999(46) 0.7604(19) 0.6267(20) 0.112(19) Uiso 0.27(2) d PD
C25A C -0.0461(9) 0.7458(6) 0.6044(6) 0.055(4) Uiso 0.73(2) d PD
C26A C -0.0183(14) 0.7016(29) 0.6178(16) 0.093(16) Uiso 0.27(2) d PD
C22B C 0.2690(7) 0.6466(4) 0.7044(4) 0.044(2) Uani 1 d .
H22A H 0.1943(7) 0.6482(4) 0.7024(4) 0.066 Uiso 1 calc R
H22B H 0.2727(7) 0.6670(4) 0.7464(4) 0.066 Uiso 1 calc R
H22C H 0.2922(7) 0.5958(4) 0.7050(4) 0.066 Uiso 1 calc R
C22C C 0.4737(7) 0.8544(4) -0.1947(4) 0.047(2) Uani 1 d .
H22D H 0.4929(7) 0.9061(4) -0.1960(4) 0.070 Uiso 1 calc R
H22E H 0.3993(7) 0.8498(4) -0.1965(4) 0.070 Uiso 1 calc R
H22F H 0.5233(7) 0.8333(4) -0.2342(4) 0.070 Uiso 1 calc R
C22D C -0.1173(9) 1.2145(7) 1.1290(5) 0.094(4) Uani 1 d .
H22J H -0.0964(9) 1.2596(7) 1.0984(5) 0.141 Uiso 1 calc R
H22K H -0.1638(9) 1.2262(7) 1.1742(5) 0.141 Uiso 1 calc R
H22L H -0.1568(9) 1.1818(7) 1.1091(5) 0.141 Uiso 1 calc R
C23C C 0.4517(8) 0.7317(4) -0.1266(4) 0.061(2) Uani 1 d .
H23A H 0.3768(8) 0.7280(4) -0.1279(4) 0.091 Uiso 1 calc R
H23B H 0.4584(8) 0.7038(4) -0.0850(4) 0.091 Uiso 1 calc R
H23C H 0.5003(8) 0.7119(4) -0.1674(4) 0.091 Uiso 1 calc R
C23B C 0.3082(7) 0.7733(4) 0.6410(4) 0.053(2) Uani 1 d .
H23D H 0.2333(7) 0.7755(4) 0.6394(4) 0.079 Uiso 1 calc R
H23E H 0.3555(7) 0.8027(4) 0.6010(4) 0.079 Uiso 1 calc R
H23F H 0.3125(7) 0.7924(4) 0.6834(4) 0.079 Uiso 1 calc R
C23D C -0.0495(8) 1.1059(4) 1.1859(4) 0.057(2) Uani 1 d .
H23J H 0.0151(8) 1.0815(4) 1.1917(4) 0.085 Uiso 1 calc R
H23K H -0.0892(8) 1.0735(4) 1.1659(4) 0.085 Uiso 1 calc R
H23L H -0.0962(8) 1.1179(4) 1.2310(4) 0.085 Uiso 1 calc R

loop_
_atom_type_symbol
_atom_type_description
_atom_type_scat_dispersion_real
_atom_type_scat_dispersion_imag
_atom_type_scat_source
C C 0.0033 0.0016 'International Tables Vol C Tables 4.2.6.8 and 6.1.1.4'
H H 0.0000 0.0000 'International Tables Vol C Tables 4.2.6.8 and 6.1.1.4'
O O 0.0106 0.0060 'International Tables Vol C Tables 4.2.6.8 and 6.1.1.4'

loop_
_geom_angle_atom_site_label_1
_geom_angle_atom_site_label_2
_geom_angle_atom_site_label_3
_geom_angle
C7D C1D C2D 113.2(5)
C7D C1D C10D 104.3(5)
C2D C1D C10D 107.5(6)
C7D C1D C6D 108.6(5)
C2D C1D C6D 111.3(5)
C10D C1D C6D 111.7(5)
C7A C1A C2A 111.6(5)
C7A C1A C10A 104.8(5)
C2A C1A C10A 108.0(5)
C7A C1A C6A 109.9(5)
C2A C1A C6A 110.8(5)
C10A C1A C6A 111.6(5)
C7C C1C C10C 110.4(6)
C7C C1C C2C 106.2(5)
C10C C1C C2C 107.9(6)
C7C C1C C6C 111.0(5)
C10C C1C C6C 110.3(5)
C2C C1C C6C 110.9(5)
C7B C1B C10B 110.4(5)
C7B C1B C2B 106.4(5)
C10B C1B C2B 108.3(5)
C7B C1B C6B 110.6(5)
C10B C1B C6B 110.9(5)
C2B C1B C6B 110.0(5)
C1A C2A C3A 116.7(5)
C1D C2D C3D 116.3(6)
C1C C2C C3C 116.2(6)
C3B C2B C1B 117.3(6)
C8B C3B C2B 114.0(5)
C8B C3B C11B 104.4(5)
C2B C3B C11B 108.6(6)
C8B C3B C4B 107.6(5)
C2B C3B C4B 111.7(5)
C11B C3B C4B 110.4(5)
C8C C3C C11C 103.2(5)
C8C C3C C2C 113.5(5)
C11C C3C C2C 108.5(6)
C8C C3C C4C 108.7(6)
C11C C3C C4C 112.1(5)
C2C C3C C4C 110.7(5)
C8A C3A C11A 110.4(5)
C8A C3A C2A 105.4(5)
C11A C3A C2A 109.3(5)
C8A C3A C4A 111.2(5)
C11A C3A C4A 110.4(5)
C2A C3A C4A 110.1(5)
C8D C3D C11D 110.4(5)
C8D C3D C2D 105.6(5)
C11D C3D C2D 108.5(6)
C8D C3D C4D 110.3(5)
C11D C3D C4D 110.9(5)
C2D C3D C4D 111.0(5)
C5D C4D C3D 115.4(5)
C5C C4C C3C 114.7(6)
C5A C4A C3A 115.9(5)
C5B C4B C3B 113.4(5)
C4A C5A C6A 110.8(5)
C4A C5A C9A 111.7(6)
C6A C5A C9A 112.2(5)
C4A C5A C12A 108.0(5)
C6A C5A C12A 109.8(5)
C9A C5A C12A 104.1(5)
C9D C5D C6D 112.8(5)
C9D C5D C4D 111.6(5)
C6D C5D C4D 110.3(5)
C9D C5D C12D 104.6(5)
C6D C5D C12D 109.2(5)
C4D C5D C12D 108.0(5)
C9C C5C C4C 114.2(6)
C9C C5C C6C 110.7(6)
C4C C5C C6C 110.5(5)
C9C C5C C12C 104.0(5)
C4C C5C C12C 108.8(6)
C6C C5C C12C 108.4(6)
C9B C5B C6B 112.1(6)
C9B C5B C12B 103.0(5)
C6B C5B C12B 108.8(5)
C9B C5B C4B 113.4(5)
C6B C5B C4B 111.2(5)
C12B C5B C4B 107.9(5)
C9B O6B C13B 116.9(5)
C9A O6A C13A 116.8(5)
C9C O6C C13C 116.7(5)
C9D O6D C13D 118.5(6)
C5B C6B C1B 115.9(5)
C5D C6D C1D 114.4(5)
C5C C6C C1C 115.2(5)
C5A C6A C1A 114.1(5)
O2C C7C O1C 122.7(6)
O2C C7C C1C 120.0(6)
O1C C7C C1C 117.0(6)
O2A C7A O1A 123.4(6)
O2A C7A C1A 121.3(6)
O1A C7A C1A 115.2(6)
O1B C7B O2B 122.2(6)
O1B C7B C1B 120.8(6)
O2B C7B C1B 116.9(6)
O2D C7D O1D 122.8(6)
O2D C7D C1D 119.5(6)
O1D C7D C1D 117.6(6)
O3A C8A O4A 122.8(5)
O3A C8A C3A 122.1(5)
O4A C8A C3A 115.0(6)
O4D C8D O3D 122.8(6)
O4D C8D C3D 121.0(6)
O3D C8D C3D 116.1(6)
O4C C8C O3C 123.3(6)
O4C C8C C3C 122.3(6)
O3C C8C C3C 114.4(6)
O4B C8B O3B 122.7(6)
O4B C8B C3B 123.0(6)
O3B C8B C3B 114.1(6)
O5C C9C O6C 122.9(7)
O5C C9C C5C 125.8(6)
O6C C9C C5C 111.1(6)
O5B C9B O6B 123.3(6)
O5B C9B C5B 124.8(6)
O6B C9B C5B 111.6(6)
O5D C9D O6D 123.2(6)
O5D C9D C5D 125.9(6)
O6D C9D C5D 110.8(6)
O5A C9A O6A 123.2(6)
O5A C9A C5A 126.2(6)
O6A C9A C5A 110.6(6)
O6A C13A C14A 110.8(5)
O6B C13B C14B 111.3(6)
O6C C13C C14C 109.5(6)
O6D C13D C14D 111.4(6)
C15A C14A C19A 118.6(7)
C15A C14A C13A 121.2(6)
C19A C14A C13A 120.1(7)
C19B C14B C15B 118.2(6)
C19B C14B C13B 121.2(6)
C15B C14B C13B 120.6(6)
C15D C14D C19D 118.0(6)
C15D C14D C13D 121.6(7)
C19D C14D C13D 120.2(7)
C19C C14C C15C 118.5(6)
C19C C14C C13C 121.8(6)
C15C C14C C13C 119.7(6)
C14C C15C C16C 120.6(6)
C14B C15B C16B 120.8(7)
C14A C15A C16A 121.6(6)
C16D C15D C14D 120.6(7)
C17D C16D C15D 122.5(7)
C17B C16B C15B 121.5(6)
C15C C16C C17C 121.4(6)
C15A C16A C17A 121.2(7)
C16B C17B C18B 116.2(6)
C16B C17B C20B 122.4(6)
C18B C17B C20B 121.3(6)
C16D C17D C18D 116.9(6)
C16D C17D C20D 122.8(7)
C18D C17D C20D 120.3(6)
C18A C17A C16A 115.0(6)
C18A C17A C20A 125.2(6)
C16A C17A C20A 119.7(6)
C16C C17C C18C 117.6(6)
C16C C17C C20C 120.4(6)
C18C C17C C20C 121.9(6)
C19A C18A C17A 123.1(6)
C19B C18B C17B 122.4(6)
C17C C18C C19C 119.8(6)
C17D C18D C19D 121.8(7)
C14B C19B C18B 120.8(6)
C14C C19C C18C 122.0(7)
C14D C19D C18D 120.1(7)
C14A C19A C18A 120.5(7)
C21B C20B C17B 109.7(6)
C21B C20B C22B 110.0(6)
C17B C20B C22B 107.9(5)
C21B C20B C23B 108.6(6)
C17B C20B C23B 112.1(6)
C22B C20B C23B 108.5(6)
C23C C20C C21C 108.6(7)
C23C C20C C17C 112.7(6)
C21C C20C C17C 109.7(6)
C23C C20C C22C 107.3(6)
C21C C20C C22C 109.7(6)
C17C C20C C22C 108.8(6)
C21A C20A C25A 112.0(8)
C21A C20A C24A 132.7(17)
C25A C20A C24A 76.6(23)
C21A C20A C22A 24.8(18)
C25A C20A C22A 130.9(16)
C24A C20A C22A 115.4(25)
C21A C20A C17A 109.8(5)
C25A C20A C17A 110.2(6)
C24A C20A C17A 109.8(9)
C22A C20A C17A 109.1(9)
C21A C20A C26A 80.3(20)
C25A C20A C26A 35.1(19)
C24A C20A C26A 109.3(26)
C22A C20A C26A 103.6(24)
C17A C20A C26A 109.5(9)
C21A C20A C23A 106.9(7)
C25A C20A C23A 107.5(7)
C24A C20A C23A 33.8(23)
C22A C20A C23A 84.6(19)
C17A C20A C23A 110.5(6)
C26A C20A C23A 133.7(14)
C22D C20D C23D 108.7(7)
C22D C20D C21D 110.4(8)
C23D C20D C21D 106.2(7)
C22D C20D C17D 111.1(6)
C23D C20D C17D 108.1(5)
C21D C20D C17D 112.1(7)
C22A C21A C20A 78.2(14)
C22A C21A C26A 125.1(21)
C20A C21A C26A 50.2(10)
C21A C22A C20A 77.0(14)
C24A C23A C20A 71.7(12)
C23A C24A C20A 74.5(15)
C23A C24A C25A 121.5(16)
C20A C24A C25A 51.6(12)
C26A C25A C20A 73.3(12)
C26A C25A C24A 121.3(19)
C20A C25A C24A 51.8(12)
C25A C26A C20A 71.6(12)
C25A C26A C21A 116.6(14)
C20A C26A C21A 49.5(10)

loop_
_geom_bond_atom_site_label_1
_geom_bond_atom_site_label_2
_geom_bond_distance
O1D C7D 1.287(8)
O1A C7A 1.306(8)
O1B C7B 1.261(8)
O1C C7C 1.285(8)
C1D C7D 1.524(9)
C1D C2D 1.534(9)
C1D C10D 1.543(9)
C1D C6D 1.552(8)
C1A C7A 1.523(8)
C1A C2A 1.531(9)
C1A C10A 1.537(9)
C1A C6A 1.557(9)
C1C C7C 1.529(9)
C1C C10C 1.534(9)
C1C C2C 1.536(9)
C1C C6C 1.550(9)
C1B C7B 1.516(9)
C1B C10B 1.528(9)
C1B C2B 1.539(9)
C1B C6B 1.565(9)
O2C C7C 1.245(8)
O2A C7A 1.237(8)
O2B C7B 1.274(8)
O2D C7D 1.249(8)
C2A C3A 1.545(9)
C2D C3D 1.540(9)
C2C C3C 1.547(9)
C2B C3B 1.529(9)
O3A C8A 1.230(8)
O3D C8D 1.294(8)
O3B C8B 1.325(8)
O3C C8C 1.314(8)
C3B C8B 1.522(9)
C3B C11B 1.541(9)
C3B C4B 1.561(9)
C3C C8C 1.526(9)
C3C C11C 1.547(9)
C3C C4C 1.549(9)
C3A C8A 1.528(8)
C3A C11A 1.536(9)
C3A C4A 1.554(9)
C3D C8D 1.522(9)
C3D C11D 1.527(9)
C3D C4D 1.557(9)
O4B C8B 1.215(8)
O4D C8D 1.248(8)
O4A C8A 1.306(8)
O4C C8C 1.220(8)
C4D C5D 1.535(9)
C4C C5C 1.523(9)
C4A C5A 1.525(9)
C4B C5B 1.550(8)
O5B C9B 1.208(8)
O5C C9C 1.206(8)
O5A C9A 1.200(8)
O5D C9D 1.203(8)
C5A C6A 1.524(8)
C5A C9A 1.528(9)
C5A C12A 1.551(9)
C5D C9D 1.515(10)
C5D C6D 1.532(9)
C5D C12D 1.553(9)
C5C C9C 1.522(10)
C5C C6C 1.540(9)
C5C C12C 1.543(9)
C5B C9B 1.524(9)
C5B C6B 1.531(9)
C5B C12B 1.545(9)
O6B C9B 1.343(8)
O6B C13B 1.465(8)
O6A C9A 1.347(8)
O6A C13A 1.462(8)
O6C C9C 1.351(8)
O6C C13C 1.478(8)
O6D C9D 1.339(8)
O6D C13D 1.447(8)
C13A C14A 1.516(10)
C13B C14B 1.495(9)
C13C C14C 1.513(9)
C13D C14D 1.511(9)
C14A C15A 1.368(10)
C14A C19A 1.379(9)
C14B C19B 1.368(10)
C14B C15B 1.386(9)
C14D C15D 1.389(10)
C14D C19D 1.398(10)
C14C C19C 1.361(9)
C14C C15C 1.380(10)
C15C C16C 1.382(10)
C15B C16B 1.392(10)
C15A C16A 1.395(10)
C15D C16D 1.383(10)
C16D C17D 1.376(10)
C16B C17B 1.390(10)
C16C C17C 1.391(9)
C16A C17A 1.424(10)
C17B C18B 1.391(9)
C17B C20B 1.534(9)
C17D C18D 1.390(10)
C17D C20D 1.537(9)
C17A C18A 1.398(10)
C17A C20A 1.528(8)
C17C C18C 1.395(10)
C17C C20C 1.533(9)
C18A C19A 1.388(10)
C18B C19B 1.381(9)
C18C C19C 1.395(10)
C18D C19D 1.398(10)
C20B C21B 1.515(11)
C20B C22B 1.534(9)
C20B C23B 1.534(10)
C20C C23C 1.520(10)
C20C C21C 1.525(11)
C20C C22C 1.540(10)
C20A C21A 1.520(8)
C20A C25A 1.520(8)
C20A C24A 1.524(10)
C20A C22A 1.527(10)
C20A C26A 1.534(10)
C20A C23A 1.548(8)
C20D C22D 1.510(12)
C20D C23D 1.516(10)
C20D C21D 1.532(12)
C21A C22A 0.65(5)
C21A C26A 1.97(4)
C23A C24A 0.89(6)
C24A C25A 1.89(5)
C25A C26A 0.92(5)
